data_7023444
loop_
_publ_author_name
'Jana, Rajkumar'
'Mobin, Shaik M.'
'Schwederski, Brigitte'
'Fiedler, Jan'
'Kaim, Wolfgang'

_publ_section_title
;
 Variable coordination of redox-active TCNB in discrete and polymeric
 ferrocenylcopper(i) complexes: structures and spectroelectrochemical
 behaviour.
;
_journal_issue 45
_journal_name_full 'Dalton transactions (Cambridge, England : 2003)'
_journal_page_first 16142
_journal_page_last 16150
_journal_paper_doi 10.1039/c3dt51360b
_journal_volume 42
_journal_year 2013
_chemical_formula_sum 'C96 H60 B2 Cl16 Cu2 F8 Fe2 N8 P4'
_chemical_formula_weight 2429.00
_chemical_name_systematic
;
 ?
;
_space_group_IT_number 14
_symmetry_cell_setting monoclinic
_symmetry_space_group_name_Hall '-P 2yn'
_symmetry_space_group_name_H-M 'P 1 21/n 1'
_atom_sites_solution_hydrogens geom
_atom_sites_solution_primary direct
_atom_sites_solution_secondary difmap
_audit_creation_method SHELXL-97
_cell_angle_alpha 90.00
_cell_angle_beta 90.415(6)
_cell_angle_gamma 90.00
_cell_formula_units_Z 2
_cell_length_a 13.7221(11)
_cell_length_b 12.1397(7)
_cell_length_c 31.1265(17)
_cell_measurement_reflns_used 3376
_cell_measurement_temperature 150(2)
_cell_measurement_theta_max 32.7133
_cell_measurement_theta_min 3.2558
_cell_volume 5185.0(6)
_computing_cell_refinement 'CrysAlis RED, Oxford Diffraction Ltd.,'
_computing_data_collection 'CrysAlis CCD, Oxford Diffraction Ltd.,'
_computing_data_reduction 'CrysAlis RED, Oxford Diffraction Ltd.,'
_computing_molecular_graphics Ortep3
_computing_publication_material Shelx97
_computing_structure_refinement 'SHELXL-97 (Sheldrick, 1997)'
_computing_structure_solution 'SHELXS-97 (Sheldrick, 1997)'
_diffrn_ambient_temperature 150(2)
_diffrn_detector_area_resol_mean 15.9948
_diffrn_measured_fraction_theta_full 0.998
_diffrn_measured_fraction_theta_max 0.998
_diffrn_measurement_device_type 'OXFORD DIFFRACTION XCALIBUR-S'
_diffrn_measurement_method \w/q-scan
_diffrn_radiation_monochromator graphite
_diffrn_radiation_source 'Enhance (Mo) X-ray Source'
_diffrn_radiation_type MoK\a
_diffrn_radiation_wavelength 0.71073
_diffrn_reflns_av_R_equivalents 0.1731
_diffrn_reflns_av_unetI/netI 0.3211
_diffrn_reflns_limit_h_max 15
_diffrn_reflns_limit_h_min -16
_diffrn_reflns_limit_k_max 14
_diffrn_reflns_limit_k_min -14
_diffrn_reflns_limit_l_max 36
_diffrn_reflns_limit_l_min -37
_diffrn_reflns_number 38307
_diffrn_reflns_theta_full 25.00
_diffrn_reflns_theta_max 25.00
_diffrn_reflns_theta_min 3.36
_exptl_absorpt_coefficient_mu 1.217
_exptl_absorpt_correction_T_max 0.8107
_exptl_absorpt_correction_T_min 0.7269
_exptl_absorpt_correction_type multi-scan
_exptl_absorpt_process_details
;
CrysAlis RED, Oxford Diffraction Ltd.,
Version 1.171.31.7 (release 18-10-2006 CrysAlis171 .NET)
(compiled Oct 18 2006,16:28:17)
Empirical absorption correction using spherical harmonics,
 implemented in SCALE3 ABSPACK scaling algorithm.
;
_exptl_crystal_colour orange
_exptl_crystal_density_diffrn 1.556
_exptl_crystal_density_method 'not measured'
_exptl_crystal_description block
_exptl_crystal_F_000 2432
_exptl_crystal_size_max 0.28
_exptl_crystal_size_mid 0.23
_exptl_crystal_size_min 0.18
_refine_diff_density_max 1.398
_refine_diff_density_min -0.660
_refine_diff_density_rms 0.106
_refine_ls_extinction_method none
_refine_ls_goodness_of_fit_ref 0.790
_refine_ls_hydrogen_treatment mixed
_refine_ls_matrix_type full
_refine_ls_number_parameters 607
_refine_ls_number_reflns 9117
_refine_ls_number_restraints 6
_refine_ls_restrained_S_all 0.791
_refine_ls_R_factor_all 0.2007
_refine_ls_R_factor_gt 0.0788
_refine_ls_shift/su_max 0.001
_refine_ls_shift/su_mean 0.000
_refine_ls_structure_factor_coef Fsqd
_refine_ls_weighting_details 'calc w=1/[\s^2^(Fo^2^)+(0.0882P)^2^+0.0000P] where P=(Fo^2^+2Fc^2^)/3'
_refine_ls_weighting_scheme calc
_refine_ls_wR_factor_gt 0.1808
_refine_ls_wR_factor_ref 0.2065
_reflns_number_gt 2966
_reflns_number_total 9117
_reflns_threshold_expression >2sigma(I)
_cod_data_source_file c3dt51360b.txt
_cod_data_source_block gklger22
_cod_depositor_comments
;
The following automatic conversions were performed:

'_symmetry_cell_setting' value 'Monoclinic' changed to 'monoclinic'
according to /home/saulius/struct/CIF-dictionaries/cif_core.dic
dictionary named 'cif_core.dic' version 2.4.2 from 2011-04-26.

Automatic conversion script
Id: cif_fix_values 1891 2012-01-12 08:04:46Z andrius 
;
_cod_original_sg_symbol_H-M 'P 21/n'
_cod_database_code 7023444

loop_
_symmetry_equiv_pos_as_xyz
'x, y, z'
'-x+1/2, y+1/2, -z+1/2'
'-x, -y, -z'
'x-1/2, -y-1/2, z-1/2'

loop_
_atom_site_label
_atom_site_type_symbol
_atom_site_fract_x
_atom_site_fract_y
_atom_site_fract_z
_atom_site_U_iso_or_equiv
_atom_site_adp_type
_atom_site_occupancy
_atom_site_symmetry_multiplicity
_atom_site_calc_flag
_atom_site_refinement_flags
Cu1 Cu 0.05708(9) 0.16628(8) 0.13513(3) 0.0322(3) Uani 1 1 d .
Fe1 Fe 0.10037(11) 0.29486(10) 0.25269(4) 0.0328(4) Uani 1 1 d .
B1 B 0.8896(12) 0.8412(12) 0.0368(4) 0.055(4) Uani 1 1 d .
F1 F 0.9221(6) 0.9259(5) 0.05895(18) 0.102(3) Uani 1 1 d .
F2 F 0.8188(10) 0.7892(13) 0.0524(4) 0.224(7) Uani 1 1 d .
F3 F 0.8971(6) 0.8487(5) -0.0043(2) 0.099(3) Uani 1 1 d .
F4 F 0.9542(14) 0.7618(10) 0.0476(4) 0.240(8) Uani 1 1 d .
P1 P -0.0027(2) 0.08865(19) 0.19513(7) 0.0317(6) Uani 1 1 d .
P2 P 0.14869(19) 0.31718(19) 0.14753(7) 0.0313(6) Uani 1 1 d .
N1 N 0.1254(6) 0.0511(6) 0.0993(2) 0.039(2) Uani 1 1 d .
N2 N -0.0524(6) 0.1914(6) 0.0921(2) 0.037(2) Uani 1 1 d .
N3 N -0.3316(8) 0.3333(9) 0.0842(3) 0.084(4) Uani 1 1 d .
N4 N 0.3828(8) -0.0869(7) 0.1144(3) 0.075(3) Uani 1 1 d .
C1 C 0.1529(7) -0.0091(8) 0.0743(3) 0.035(3) Uani 1 1 d .
C2 C 0.1895(7) -0.0808(7) 0.0418(3) 0.034(2) Uani 1 1 d .
C3 C -0.1051(8) 0.1817(7) 0.0644(3) 0.035(2) Uani 1 1 d .
C4 C -0.1676(7) 0.1654(7) 0.0273(3) 0.030(2) Uani 1 1 d .
C5 C -0.2613(8) 0.2120(8) 0.0237(3) 0.044(3) Uani 1 1 d .
C6 C -0.2992(9) 0.2815(9) 0.0580(3) 0.056(3) Uani 1 1 d .
C7 C -0.3178(8) 0.1950(7) -0.0125(3) 0.045(3) Uani 1 1 d .
H7 H -0.3803 0.2282 -0.0150 0.054 Uiso 1 1 calc R
C8 C 0.2823(8) -0.1283(7) 0.0457(3) 0.042(3) Uani 1 1 d .
C9 C 0.3400(9) -0.1062(8) 0.0831(4) 0.056(3) Uani 1 1 d .
C10 C 0.1324(7) -0.1015(6) 0.0054(2) 0.029(2) Uani 1 1 d .
H10 H 0.0687 -0.0711 0.0033 0.035 Uiso 1 1 calc R
C11 C 0.0578(7) 0.1360(6) 0.2431(2) 0.027(2) Uani 1 1 d .
C12 C 0.0160(8) 0.1768(7) 0.2825(3) 0.038(2) Uani 1 1 d .
H12 H -0.0515 0.1808 0.2889 0.046 Uiso 1 1 calc R
C13 C 0.0922(8) 0.2091(7) 0.3095(3) 0.037(3) Uani 1 1 d .
H13 H 0.0848 0.2395 0.3374 0.044 Uiso 1 1 calc R
C14 C 0.1818(9) 0.1899(7) 0.2892(3) 0.050(3) Uani 1 1 d .
H14 H 0.2445 0.2050 0.3009 0.060 Uiso 1 1 calc R
C15 C 0.1616(8) 0.1437(7) 0.2479(3) 0.036(3) Uani 1 1 d .
H15 H 0.2086 0.1219 0.2273 0.043 Uiso 1 1 calc R
C16 C 0.1230(7) 0.3839(6) 0.1976(2) 0.023(2) Uani 1 1 d .
C17 C 0.0250(8) 0.4008(6) 0.2131(3) 0.033(2) Uani 1 1 d .
H17 H -0.0340 0.3862 0.1980 0.040 Uiso 1 1 calc R
C18 C 0.0344(8) 0.4435(7) 0.2556(3) 0.041(3) Uani 1 1 d .
H18 H -0.0182 0.4612 0.2741 0.049 Uiso 1 1 calc R
C19 C 0.1317(8) 0.4549(7) 0.2656(3) 0.040(3) Uani 1 1 d .
H19 H 0.1568 0.4838 0.2918 0.048 Uiso 1 1 calc R
C20 C 0.1878(8) 0.4174(7) 0.2313(3) 0.040(3) Uani 1 1 d .
H20 H 0.2569 0.4147 0.2305 0.048 Uiso 1 1 calc R
C21 C -0.1298(7) 0.1184(8) 0.2064(3) 0.039(3) Uani 1 1 d .
C22 C -0.1721(8) 0.2095(9) 0.1882(3) 0.047(3) Uani 1 1 d .
H22 H -0.1359 0.2542 0.1690 0.056 Uiso 1 1 calc R
C23 C -0.2658(10) 0.2362(12) 0.1976(4) 0.077(4) Uani 1 1 d .
H23 H -0.2944 0.2990 0.1844 0.092 Uiso 1 1 calc R
C24 C -0.3179(10) 0.1775(16) 0.2246(4) 0.110(6) Uani 1 1 d .
H24 H -0.3828 0.1989 0.2310 0.133 Uiso 1 1 calc R
C25 C -0.2773(11) 0.0829(15) 0.2439(4) 0.109(6) Uani 1 1 d .
H25 H -0.3148 0.0392 0.2630 0.131 Uiso 1 1 calc R
C26 C -0.1838(9) 0.0549(11) 0.2348(3) 0.068(4) Uani 1 1 d .
H26 H -0.1553 -0.0081 0.2480 0.081 Uiso 1 1 calc R
C27 C 0.0067(7) -0.0612(7) 0.1981(3) 0.036(2) Uani 1 1 d .
C28 C -0.0208(8) -0.1208(7) 0.1619(3) 0.044(3) Uani 1 1 d .
H28 H -0.0446 -0.0840 0.1370 0.053 Uiso 1 1 calc R
C29 C -0.0132(8) -0.2333(8) 0.1625(3) 0.050(3) Uani 1 1 d .
H29 H -0.0342 -0.2746 0.1382 0.060 Uiso 1 1 calc R
C30 C 0.0242(8) -0.2871(8) 0.1976(3) 0.046(3) Uani 1 1 d .
H30 H 0.0304 -0.3651 0.1976 0.055 Uiso 1 1 calc R
C31 C 0.0526(8) -0.2270(8) 0.2329(3) 0.047(3) Uani 1 1 d .
H31 H 0.0793 -0.2636 0.2573 0.056 Uiso 1 1 calc R
C32 C 0.0432(7) -0.1167(8) 0.2334(3) 0.041(3) Uani 1 1 d .
H32 H 0.0620 -0.0766 0.2583 0.049 Uiso 1 1 calc R
C33 C 0.2800(7) 0.2989(7) 0.1491(2) 0.032(2) Uani 1 1 d .
C34 C 0.3183(7) 0.1917(8) 0.1483(2) 0.039(3) Uani 1 1 d .
H34 H 0.2754 0.1303 0.1488 0.047 Uiso 1 1 calc R
C35 C 0.4179(8) 0.1744(10) 0.1469(3) 0.048(3) Uani 1 1 d .
H35 H 0.4431 0.1016 0.1465 0.057 Uiso 1 1 calc R
C36 C 0.4797(8) 0.2624(11) 0.1462(3) 0.058(3) Uani 1 1 d .
H36 H 0.5480 0.2499 0.1448 0.069 Uiso 1 1 calc R
C37 C 0.4447(10) 0.3706(9) 0.1474(3) 0.058(3) Uani 1 1 d .
H37 H 0.4884 0.4313 0.1472 0.070 Uiso 1 1 calc R
C38 C 0.3442(8) 0.3874(8) 0.1487(3) 0.042(3) Uani 1 1 d .
H38 H 0.3193 0.4604 0.1494 0.050 Uiso 1 1 calc R
C39 C 0.1349(7) 0.4226(7) 0.1058(3) 0.036(2) Uani 1 1 d .
C40 C 0.1360(8) 0.5354(8) 0.1144(3) 0.047(3) Uani 1 1 d .
H40 H 0.1444 0.5616 0.1429 0.057 Uiso 1 1 calc R
C41 C 0.1249(9) 0.6075(8) 0.0812(3) 0.061(3) Uani 1 1 d .
H41 H 0.1257 0.6842 0.0872 0.073 Uiso 1 1 calc R
C42 C 0.1126(9) 0.5736(10) 0.0392(3) 0.065(4) Uani 1 1 d .
H42 H 0.1030 0.6259 0.0169 0.077 Uiso 1 1 calc R
C43 C 0.1144(8) 0.4602(9) 0.0301(3) 0.056(3) Uani 1 1 d .
H43 H 0.1084 0.4340 0.0014 0.067 Uiso 1 1 calc R
C44 C 0.1252(8) 0.3884(8) 0.0640(3) 0.043(3) Uani 1 1 d .
H44 H 0.1260 0.3115 0.0582 0.052 Uiso 1 1 calc R
C111 C 0.7702(7) 0.5678(10) 0.1049(3) 0.088(4) Uani 1 1 d D
C222 C 0.7171(10) 0.9511(14) 0.1288(6) 0.201(11) Uani 1 1 d D
C333 C 0.6311(16) 0.7427(12) 0.9711(7) 0.207(12) Uani 1 1 d D
Cl1 Cl 0.7068(6) 0.5554(5) 0.15160(17) 0.221(3) Uani 1 1 d D
Cl2 Cl 0.8756(3) 0.4888(3) 0.10670(16) 0.1389(19) Uani 1 1 d D
Cl3 Cl 0.6397(6) 1.0299(5) 0.1011(3) 0.229(4) Uani 1 1 d D
Cl4 Cl 0.6670(6) 0.8500(4) 0.1574(2) 0.231(3) Uani 1 1 d D
Cl5 Cl 0.5713(5) 0.8624(7) 0.97656(19) 0.214(3) Uani 1 1 d D
Cl6 Cl 0.5754(7) 0.6544(9) 1.0052(5) 0.427(9) Uani 1 1 d D
Cl66 Cl 0.617(3) 0.459(4) 0.0123(13) 1.05(3) Uiso 1 1 d .
Cl55 Cl 0.5307(17) 0.3762(18) -0.0800(7) 0.612(12) Uiso 1 1 d .
C444 C 0.6426(18) 0.4822(19) -0.0479(7) 0.197(9) Uiso 1 1 d .

loop_
_atom_site_aniso_label
_atom_site_aniso_U_11
_atom_site_aniso_U_22
_atom_site_aniso_U_33
_atom_site_aniso_U_23
_atom_site_aniso_U_13
_atom_site_aniso_U_12
Cu1 0.0350(8) 0.0284(6) 0.0329(6) -0.0001(5) -0.0047(5) -0.0025(6)
Fe1 0.0382(10) 0.0259(7) 0.0342(7) -0.0022(6) -0.0061(6) -0.0005(7)
B1 0.063(11) 0.049(9) 0.053(9) 0.004(7) 0.007(8) -0.029(9)
F1 0.183(9) 0.073(5) 0.050(4) -0.009(3) -0.018(4) -0.034(5)
F2 0.164(13) 0.328(18) 0.181(10) -0.078(10) 0.094(9) -0.159(14)
F3 0.179(9) 0.065(5) 0.054(4) -0.004(3) -0.016(4) -0.046(5)
F4 0.36(2) 0.143(10) 0.217(12) 0.026(8) -0.038(13) 0.110(13)
P1 0.0306(18) 0.0277(14) 0.0367(14) 0.0025(11) -0.0042(12) -0.0023(13)
P2 0.0311(17) 0.0279(15) 0.0349(13) 0.0007(11) -0.0026(11) 0.0000(13)
N1 0.034(6) 0.043(5) 0.038(5) -0.007(4) -0.009(4) -0.002(4)
N2 0.037(6) 0.034(5) 0.040(5) -0.011(4) -0.006(4) 0.002(4)
N3 0.074(9) 0.103(9) 0.076(7) -0.048(6) 0.016(6) 0.003(7)
N4 0.095(9) 0.057(6) 0.073(7) -0.002(5) -0.042(6) 0.020(6)
C1 0.042(7) 0.038(6) 0.024(5) 0.001(5) -0.012(5) -0.003(5)
C2 0.037(7) 0.042(6) 0.022(5) -0.001(4) -0.002(5) 0.008(5)
C3 0.044(7) 0.020(5) 0.040(6) 0.001(4) 0.009(5) -0.007(5)
C4 0.029(6) 0.030(5) 0.032(5) -0.005(4) -0.008(5) -0.012(5)
C5 0.045(8) 0.038(6) 0.049(6) -0.009(5) -0.003(6) 0.011(6)
C6 0.049(9) 0.065(8) 0.054(7) -0.016(6) -0.007(6) -0.008(7)
C7 0.039(7) 0.045(6) 0.049(6) -0.020(5) -0.018(5) 0.006(5)
C8 0.054(8) 0.037(6) 0.035(6) 0.001(4) -0.024(6) 0.007(6)
C9 0.060(9) 0.037(7) 0.071(8) 0.001(6) -0.007(7) 0.015(6)
C10 0.038(7) 0.025(5) 0.025(5) 0.007(4) -0.010(5) 0.008(5)
C11 0.034(7) 0.014(5) 0.032(5) 0.002(4) -0.003(5) -0.005(4)
C12 0.041(7) 0.030(6) 0.043(6) -0.008(4) -0.001(5) 0.001(5)
C13 0.047(8) 0.037(6) 0.027(5) -0.009(4) -0.002(5) -0.009(6)
C14 0.071(9) 0.025(6) 0.052(6) 0.000(5) -0.034(6) 0.010(6)
C15 0.037(7) 0.026(6) 0.045(6) 0.009(4) -0.008(5) -0.002(5)
C16 0.022(6) 0.020(5) 0.025(5) 0.004(4) -0.002(4) -0.001(4)
C17 0.040(8) 0.019(5) 0.041(6) 0.004(4) -0.004(5) -0.003(5)
C18 0.047(8) 0.016(5) 0.060(7) 0.007(5) 0.005(6) 0.002(5)
C19 0.044(8) 0.038(6) 0.038(6) -0.001(5) -0.004(5) 0.001(6)
C20 0.036(7) 0.027(5) 0.056(6) -0.002(5) -0.007(6) 0.004(5)
C21 0.029(7) 0.049(7) 0.038(6) -0.003(5) -0.003(5) -0.013(6)
C22 0.037(8) 0.063(7) 0.041(6) -0.007(5) -0.014(5) 0.000(6)
C23 0.041(10) 0.120(12) 0.070(9) -0.027(8) -0.005(7) 0.023(9)
C24 0.027(9) 0.23(2) 0.074(10) 0.015(11) 0.008(8) 0.059(12)
C25 0.044(11) 0.203(18) 0.080(10) 0.052(10) -0.002(8) -0.037(12)
C26 0.021(8) 0.105(10) 0.077(8) 0.022(7) 0.002(7) -0.015(7)
C27 0.045(7) 0.023(5) 0.039(6) -0.010(4) 0.005(5) -0.010(5)
C28 0.074(9) 0.031(6) 0.028(5) -0.001(4) -0.008(5) -0.010(6)
C29 0.071(9) 0.028(6) 0.051(7) -0.005(5) -0.006(6) -0.021(6)
C30 0.050(8) 0.025(5) 0.063(7) 0.004(5) 0.003(6) -0.010(5)
C31 0.050(8) 0.040(7) 0.051(7) 0.010(5) -0.005(6) 0.005(6)
C32 0.034(7) 0.042(7) 0.047(6) -0.001(5) -0.008(5) -0.003(5)
C33 0.038(7) 0.029(5) 0.027(5) 0.003(4) -0.012(4) 0.002(5)
C34 0.028(7) 0.052(7) 0.038(5) 0.009(5) -0.008(5) -0.006(6)
C35 0.045(8) 0.069(8) 0.029(5) 0.011(5) -0.003(5) -0.007(7)
C36 0.023(7) 0.099(11) 0.051(7) -0.002(6) 0.003(5) 0.018(8)
C37 0.057(10) 0.057(8) 0.060(7) 0.001(6) -0.008(7) -0.016(7)
C38 0.035(8) 0.043(7) 0.047(6) 0.001(5) -0.010(5) -0.009(6)
C39 0.030(7) 0.037(6) 0.041(6) 0.005(5) -0.003(5) -0.009(5)
C40 0.057(8) 0.046(7) 0.039(6) 0.005(5) -0.006(5) -0.002(6)
C41 0.082(10) 0.041(7) 0.058(8) 0.014(6) -0.010(7) 0.004(7)
C42 0.072(10) 0.063(9) 0.059(8) 0.025(6) -0.008(7) 0.008(7)
C43 0.058(9) 0.055(8) 0.054(7) 0.016(6) -0.013(6) 0.003(7)
C44 0.053(8) 0.037(6) 0.039(6) 0.005(5) -0.006(5) 0.003(6)
C111 0.086(12) 0.091(10) 0.089(9) 0.036(7) 0.015(8) -0.001(9)
C222 0.15(2) 0.30(3) 0.157(16) 0.109(18) -0.048(15) -0.07(2)
C333 0.21(3) 0.146(19) 0.27(2) 0.107(18) 0.12(2) 0.077(19)
Cl1 0.338(10) 0.161(5) 0.165(5) -0.062(4) 0.081(5) 0.009(6)
Cl2 0.083(3) 0.082(3) 0.250(5) 0.046(3) -0.060(3) -0.010(3)
Cl3 0.220(8) 0.130(5) 0.339(9) 0.062(5) 0.143(7) 0.060(5)
Cl4 0.292(9) 0.106(4) 0.299(7) 0.023(4) 0.141(7) -0.017(5)
Cl5 0.131(6) 0.308(9) 0.203(6) 0.097(6) -0.004(4) -0.018(6)
Cl6 0.171(9) 0.282(11) 0.83(3) 0.238(14) -0.049(13) 0.029(8)

loop_
_atom_type_symbol
_atom_type_description
_atom_type_scat_dispersion_real
_atom_type_scat_dispersion_imag
_atom_type_scat_source
C C 0.0033 0.0016 'International Tables Vol C Tables 4.2.6.8 and 6.1.1.4'
H H 0.0000 0.0000 'International Tables Vol C Tables 4.2.6.8 and 6.1.1.4'
N N 0.0061 0.0033 'International Tables Vol C Tables 4.2.6.8 and 6.1.1.4'
Cl Cl 0.1484 0.1585 'International Tables Vol C Tables 4.2.6.8 and 6.1.1.4'
P P 0.1023 0.0942 'International Tables Vol C Tables 4.2.6.8 and 6.1.1.4'
F F 0.0171 0.0103 'International Tables Vol C Tables 4.2.6.8 and 6.1.1.4'
B B 0.0013 0.0007 'International Tables Vol C Tables 4.2.6.8 and 6.1.1.4'
Fe Fe 0.3463 0.8444 'International Tables Vol C Tables 4.2.6.8 and 6.1.1.4'
Cu Cu 0.3201 1.2651 'International Tables Vol C Tables 4.2.6.8 and 6.1.1.4'

loop_
_geom_angle_atom_site_label_1
_geom_angle_atom_site_label_2
_geom_angle_atom_site_label_3
_geom_angle
_geom_angle_site_symmetry_1
_geom_angle_site_symmetry_3
N1 Cu1 N2 94.8(3) . .
N1 Cu1 P1 109.9(2) . .
N2 Cu1 P1 109.8(2) . .
N1 Cu1 P2 113.3(2) . .
N2 Cu1 P2 113.6(2) . .
P1 Cu1 P2 113.85(9) . .
C18 Fe1 C15 177.4(4) . .
C18 Fe1 C20 68.0(4) . .
C15 Fe1 C20 113.2(4) . .
C18 Fe1 C19 39.7(4) . .
C15 Fe1 C19 142.7(4) . .
C20 Fe1 C19 40.3(3) . .
C18 Fe1 C14 141.1(4) . .
C15 Fe1 C14 41.2(3) . .
C20 Fe1 C14 108.6(4) . .
C19 Fe1 C14 112.0(4) . .
C18 Fe1 C11 136.4(4) . .
C15 Fe1 C11 41.4(3) . .
C20 Fe1 C11 144.8(4) . .
C19 Fe1 C11 174.7(4) . .
C14 Fe1 C11 69.2(4) . .
C18 Fe1 C16 68.8(4) . .
C15 Fe1 C16 110.5(4) . .
C20 Fe1 C16 41.0(3) . .
C19 Fe1 C16 68.2(3) . .
C14 Fe1 C16 135.3(5) . .
C11 Fe1 C16 114.9(3) . .
C18 Fe1 C17 40.9(3) . .
C15 Fe1 C17 136.9(3) . .
C20 Fe1 C17 68.9(4) . .
C19 Fe1 C17 67.9(3) . .
C14 Fe1 C17 176.5(5) . .
C11 Fe1 C17 111.3(3) . .
C16 Fe1 C17 41.2(3) . .
C18 Fe1 C13 112.7(4) . .
C15 Fe1 C13 68.3(4) . .
C20 Fe1 C13 133.6(4) . .
C19 Fe1 C13 109.1(4) . .
C14 Fe1 C13 40.2(4) . .
C11 Fe1 C13 68.2(3) . .
C16 Fe1 C13 174.2(4) . .
C17 Fe1 C13 143.3(4) . .
C18 Fe1 C12 110.3(4) . .
C15 Fe1 C12 68.8(4) . .
C20 Fe1 C12 172.5(3) . .
C19 Fe1 C12 133.9(4) . .
C14 Fe1 C12 67.8(4) . .
C11 Fe1 C12 41.2(3) . .
C16 Fe1 C12 146.0(3) . .
C17 Fe1 C12 115.0(4) . .
C13 Fe1 C12 39.5(3) . .
F2 B1 F3 119.1(13) . .
F2 B1 F1 116.7(14) . .
F3 B1 F1 115.9(11) . .
F2 B1 F4 93.1(13) . .
F3 B1 F4 104.0(14) . .
F1 B1 F4 102.0(13) . .
C11 P1 C21 102.4(4) . .
C11 P1 C27 104.1(4) . .
C21 P1 C27 104.8(5) . .
C11 P1 Cu1 112.7(3) . .
C21 P1 Cu1 115.7(3) . .
C27 P1 Cu1 115.7(3) . .
C16 P2 C33 103.5(4) . .
C16 P2 C39 106.3(4) . .
C33 P2 C39 101.6(4) . .
C16 P2 Cu1 113.8(3) . .
C33 P2 Cu1 117.2(3) . .
C39 P2 Cu1 113.0(3) . .
C1 N1 Cu1 168.8(7) . .
C3 N2 Cu1 163.2(7) . .
N1 C1 C2 177.4(10) . .
C10 C2 C8 120.1(8) . .
C10 C2 C1 119.1(9) . .
C8 C2 C1 120.8(8) . .
N2 C3 C4 176.0(10) . .
C10 C4 C5 119.6(7) 3 .
C10 C4 C3 117.4(8) 3 .
C5 C4 C3 123.0(8) . .
C7 C5 C4 120.9(8) . .
C7 C5 C6 118.9(9) . .
C4 C5 C6 120.2(8) . .
N3 C6 C5 177.5(12) . .
C5 C7 C8 119.5(9) . 3
C5 C7 H7 120.3 . .
C8 C7 H7 120.3 3 .
C2 C8 C7 119.5(8) . 3
C2 C8 C9 119.5(9) . .
C7 C8 C9 121.0(9) 3 .
N4 C9 C8 176.7(13) . .
C4 C10 C2 120.3(9) 3 .
C4 C10 H10 119.8 3 .
C2 C10 H10 119.8 . .
C15 C11 C12 106.9(7) . .
C15 C11 P1 124.0(7) . .
C12 C11 P1 129.1(7) . .
C15 C11 Fe1 68.9(5) . .
C12 C11 Fe1 70.5(5) . .
P1 C11 Fe1 123.7(4) . .
C13 C12 C11 107.9(9) . .
C13 C12 Fe1 69.8(5) . .
C11 C12 Fe1 68.2(5) . .
C13 C12 H12 126.0 . .
C11 C12 H12 126.0 . .
Fe1 C12 H12 127.4 . .
C12 C13 C14 109.6(8) . .
C12 C13 Fe1 70.7(5) . .
C14 C13 Fe1 69.1(5) . .
C12 C13 H13 125.2 . .
C14 C13 H13 125.2 . .
Fe1 C13 H13 126.7 . .
C13 C14 C15 107.9(9) . .
C13 C14 Fe1 70.7(6) . .
C15 C14 Fe1 69.0(5) . .
C13 C14 H14 126.1 . .
C15 C14 H14 126.1 . .
Fe1 C14 H14 125.8 . .
C14 C15 C11 107.7(9) . .
C14 C15 Fe1 69.8(5) . .
C11 C15 Fe1 69.8(5) . .
C14 C15 H15 126.1 . .
C11 C15 H15 126.1 . .
Fe1 C15 H15 125.9 . .
C20 C16 C17 106.8(8) . .
C20 C16 P2 129.9(8) . .
C17 C16 P2 122.9(6) . .
C20 C16 Fe1 68.5(5) . .
C17 C16 Fe1 69.4(5) . .
P2 C16 Fe1 121.3(4) . .
C18 C17 C16 106.5(8) . .
C18 C17 Fe1 68.3(5) . .
C16 C17 Fe1 69.3(5) . .
C18 C17 H17 126.7 . .
C16 C17 H17 126.7 . .
Fe1 C17 H17 127.2 . .
C19 C18 C17 109.1(9) . .
C19 C18 Fe1 70.5(6) . .
C17 C18 Fe1 70.8(5) . .
C19 C18 H18 125.5 . .
C17 C18 H18 125.5 . .
Fe1 C18 H18 124.9 . .
C18 C19 C20 109.5(9) . .
C18 C19 Fe1 69.8(6) . .
C20 C19 Fe1 69.8(5) . .
C18 C19 H19 125.2 . .
C20 C19 H19 125.2 . .
Fe1 C19 H19 126.8 . .
C19 C20 C16 108.1(9) . .
C19 C20 Fe1 70.0(6) . .
C16 C20 Fe1 70.5(5) . .
C19 C20 H20 126.0 . .
C16 C20 H20 126.0 . .
Fe1 C20 H20 125.2 . .
C22 C21 C26 118.9(11) . .
C22 C21 P1 119.0(8) . .
C26 C21 P1 122.0(9) . .
C23 C22 C21 120.2(12) . .
C23 C22 H22 119.9 . .
C21 C22 H22 119.9 . .
C24 C23 C22 121.8(14) . .
C24 C23 H23 119.1 . .
C22 C23 H23 119.1 . .
C23 C24 C25 119.9(13) . .
C23 C24 H24 120.1 . .
C25 C24 H24 120.1 . .
C26 C25 C24 119.1(13) . .
C26 C25 H25 120.5 . .
C24 C25 H25 120.5 . .
C25 C26 C21 120.1(12) . .
C25 C26 H26 119.9 . .
C21 C26 H26 119.9 . .
C32 C27 C28 119.1(8) . .
C32 C27 P1 123.6(7) . .
C28 C27 P1 117.3(7) . .
C29 C28 C27 119.2(8) . .
C29 C28 H28 120.4 . .
C27 C28 H28 120.4 . .
C30 C29 C28 121.0(9) . .
C30 C29 H29 119.5 . .
C28 C29 H29 119.5 . .
C29 C30 C31 119.1(9) . .
C29 C30 H30 120.4 . .
C31 C30 H30 120.4 . .
C32 C31 C30 120.7(9) . .
C32 C31 H31 119.6 . .
C30 C31 H31 119.6 . .
C31 C32 C27 120.8(9) . .
C31 C32 H32 119.6 . .
C27 C32 H32 119.6 . .
C38 C33 C34 118.6(9) . .
C38 C33 P2 122.3(7) . .
C34 C33 P2 119.0(7) . .
C35 C34 C33 120.8(10) . .
C35 C34 H34 119.6 . .
C33 C34 H34 119.6 . .
C36 C35 C34 119.7(11) . .
C36 C35 H35 120.1 . .
C34 C35 H35 120.1 . .
C35 C36 C37 121.4(11) . .
C35 C36 H36 119.3 . .
C37 C36 H36 119.3 . .
C38 C37 C36 118.5(11) . .
C38 C37 H37 120.7 . .
C36 C37 H37 120.7 . .
C33 C38 C37 121.0(10) . .
C33 C38 H38 119.5 . .
C37 C38 H38 119.5 . .
C44 C39 C40 118.6(8) . .
C44 C39 P2 118.1(7) . .
C40 C39 P2 123.3(7) . .
C41 C40 C39 119.0(9) . .
C41 C40 H40 120.5 . .
C39 C40 H40 120.5 . .
C40 C41 C42 122.7(10) . .
C40 C41 H41 118.7 . .
C42 C41 H41 118.7 . .
C41 C42 C43 118.8(9) . .
C41 C42 H42 120.6 . .
C43 C42 H42 120.6 . .
C44 C43 C42 117.8(9) . .
C44 C43 H43 121.1 . .
C42 C43 H43 121.1 . .
C39 C44 C43 123.0(9) . .
C39 C44 H44 118.5 . .
C43 C44 H44 118.5 . .
Cl1 C111 Cl2 110.7(6) . .
Cl3 C222 Cl4 115.8(8) . .
Cl5 C333 Cl6 105.1(8) . .
C333 Cl6 Cl66 124.3(13) . 1_556
C444 Cl66 Cl6 79.3(17) . 1_554
Cl66 C444 Cl55 102.7(18) . .

loop_
_geom_bond_atom_site_label_1
_geom_bond_atom_site_label_2
_geom_bond_distance
_geom_bond_site_symmetry_2
Cu1 N1 2.023(8) .
Cu1 N2 2.028(8) .
Cu1 P1 2.252(3) .
Cu1 P2 2.254(3) .
Fe1 C18 2.021(9) .
Fe1 C15 2.025(9) .
Fe1 C20 2.027(10) .
Fe1 C19 2.029(9) .
Fe1 C14 2.036(9) .
Fe1 C11 2.036(8) .
Fe1 C16 2.053(8) .
Fe1 C17 2.054(8) .
Fe1 C13 2.057(9) .
Fe1 C12 2.067(9) .
B1 F2 1.260(15) .
B1 F3 1.287(13) .
B1 F1 1.315(13) .
B1 F4 1.351(18) .
P1 C11 1.798(8) .
P1 C21 1.817(11) .
P1 C27 1.826(9) .
P2 C16 1.793(8) .
P2 C33 1.815(10) .
P2 C39 1.832(9) .
N1 C1 1.134(10) .
N2 C3 1.128(10) .
N3 C6 1.124(12) .
N4 C9 1.159(11) .
C1 C2 1.430(13) .
C2 C10 1.396(11) .
C2 C8 1.402(13) .
C3 C4 1.446(12) .
C4 C10 1.370(11) 3
C4 C5 1.409(13) .
C5 C7 1.378(12) .
C5 C6 1.461(14) .
C7 C8 1.402(12) 3
C7 H7 0.9500 .
C8 C7 1.402(12) 3
C8 C9 1.428(14) .
C10 C4 1.370(11) 3
C10 H10 0.9500 .
C11 C15 1.434(12) .
C11 C12 1.445(11) .
C12 C13 1.393(12) .
C12 H12 0.9500 .
C13 C14 1.406(14) .
C13 H13 0.9500 .
C14 C15 1.428(11) .
C14 H14 0.9500 .
C15 H15 0.9500 .
C16 C20 1.430(11) .
C16 C17 1.447(12) .
C17 C18 1.425(11) .
C17 H17 0.9500 .
C18 C19 1.376(13) .
C18 H18 0.9500 .
C19 C20 1.396(12) .
C19 H19 0.9500 .
C20 H20 0.9500 .
C21 C22 1.370(13) .
C21 C26 1.392(13) .
C22 C23 1.359(15) .
C22 H22 0.9500 .
C23 C24 1.316(18) .
C23 H23 0.9500 .
C24 C25 1.410(19) .
C24 H24 0.9500 .
C25 C26 1.359(17) .
C25 H25 0.9500 .
C26 H26 0.9500 .
C27 C32 1.378(12) .
C27 C28 1.390(11) .
C28 C29 1.370(12) .
C28 H28 0.9500 .
C29 C30 1.370(12) .
C29 H29 0.9500 .
C30 C31 1.374(12) .
C30 H30 0.9500 .
C31 C32 1.345(12) .
C31 H31 0.9500 .
C32 H32 0.9500 .
C33 C38 1.390(12) .
C33 C34 1.403(12) .
C34 C35 1.384(13) .
C34 H34 0.9500 .
C35 C36 1.364(14) .
C35 H35 0.9500 .
C36 C37 1.399(14) .
C36 H36 0.9500 .
C37 C38 1.394(14) .
C37 H37 0.9500 .
C38 H38 0.9500 .
C39 C44 1.372(11) .
C39 C40 1.396(12) .
C40 C41 1.361(12) .
C40 H40 0.9500 .
C41 C42 1.378(13) .
C41 H41 0.9500 .
C42 C43 1.406(14) .
C42 H42 0.9500 .
C43 C44 1.377(12) .
C43 H43 0.9500 .
C44 H44 0.9500 .
C111 Cl1 1.706(8) .
C111 Cl2 1.735(8) .
C222 Cl3 1.665(9) .
C222 Cl4 1.668(9) .
C333 Cl5 1.678(9) .
C333 Cl6 1.697(9) .
Cl6 Cl66 2.45(4) 1_556
Cl66 C444 1.93(4) .
Cl66 Cl6 2.45(4) 1_554
Cl55 C444 2.23(3) .

loop_
_geom_torsion_atom_site_label_1
_geom_torsion_atom_site_label_2
_geom_torsion_atom_site_label_3
_geom_torsion_atom_site_label_4
_geom_torsion
_geom_torsion_site_symmetry_1
_geom_torsion_site_symmetry_4
N1 Cu1 P1 C11 112.6(4) . .
N2 Cu1 P1 C11 -144.4(4) . .
P2 Cu1 P1 C11 -15.8(3) . .
N1 Cu1 P1 C21 -130.1(4) . .
N2 Cu1 P1 C21 -27.1(4) . .
P2 Cu1 P1 C21 101.6(3) . .
N1 Cu1 P1 C27 -7.0(4) . .
N2 Cu1 P1 C27 96.0(4) . .
P2 Cu1 P1 C27 -135.4(4) . .
N1 Cu1 P2 C16 -149.8(4) . .
N2 Cu1 P2 C16 103.5(4) . .
P1 Cu1 P2 C16 -23.2(3) . .
N1 Cu1 P2 C33 -28.9(4) . .
N2 Cu1 P2 C33 -135.6(4) . .
P1 Cu1 P2 C33 97.8(3) . .
N1 Cu1 P2 C39 88.9(4) . .
N2 Cu1 P2 C39 -17.9(4) . .
P1 Cu1 P2 C39 -144.5(4) . .
N2 Cu1 N1 C1 7(4) . .
P1 Cu1 N1 C1 120(4) . .
P2 Cu1 N1 C1 -112(4) . .
N1 Cu1 N2 C3 17(3) . .
P1 Cu1 N2 C3 -96(3) . .
P2 Cu1 N2 C3 135(3) . .
Cu1 N1 C1 C2 78(24) . .
N1 C1 C2 C10 -91(22) . .
N1 C1 C2 C8 88(22) . .
Cu1 N2 C3 C4 -32(16) . .
N2 C3 C4 C10 7(14) . 3
N2 C3 C4 C5 -173(14) . .
C10 C4 C5 C7 -0.6(14) 3 .
C3 C4 C5 C7 179.4(9) . .
C10 C4 C5 C6 -179.1(9) 3 .
C3 C4 C5 C6 0.8(14) . .
C7 C5 C6 N3 42(30) . .
C4 C5 C6 N3 -140(29) . .
C4 C5 C7 C8 1.5(15) . 3
C6 C5 C7 C8 -179.9(9) . 3
C10 C2 C8 C7 1.1(14) . 3
C1 C2 C8 C7 -177.6(9) . 3
C10 C2 C8 C9 179.9(9) . .
C1 C2 C8 C9 1.1(14) . .
C2 C8 C9 N4 21(20) . .
C7 C8 C9 N4 -160(19) 3 .
C8 C2 C10 C4 -2.1(13) . 3
C1 C2 C10 C4 176.7(8) . 3
C21 P1 C11 C15 -171.5(7) . .
C27 P1 C11 C15 79.5(8) . .
Cu1 P1 C11 C15 -46.6(7) . .
C21 P1 C11 C12 5.7(8) . .
C27 P1 C11 C12 -103.2(8) . .
Cu1 P1 C11 C12 130.6(7) . .
C21 P1 C11 Fe1 -85.7(6) . .
C27 P1 C11 Fe1 165.3(6) . .
Cu1 P1 C11 Fe1 39.2(7) . .
C18 Fe1 C11 C15 178.0(5) . .
C20 Fe1 C11 C15 54.9(8) . .
C19 Fe1 C11 C15 -142(4) . .
C14 Fe1 C11 C15 -38.1(5) . .
C16 Fe1 C11 C15 93.3(5) . .
C17 Fe1 C11 C15 138.1(5) . .
C13 Fe1 C11 C15 -81.4(6) . .
C12 Fe1 C11 C15 -117.8(7) . .
C18 Fe1 C11 C12 -64.2(7) . .
C15 Fe1 C11 C12 117.8(7) . .
C20 Fe1 C11 C12 172.7(6) . .
C19 Fe1 C11 C12 -24(4) . .
C14 Fe1 C11 C12 79.7(6) . .
C16 Fe1 C11 C12 -148.9(5) . .
C17 Fe1 C11 C12 -104.1(6) . .
C13 Fe1 C11 C12 36.4(5) . .
C18 Fe1 C11 P1 60.4(8) . .
C15 Fe1 C11 P1 -117.6(8) . .
C20 Fe1 C11 P1 -62.7(9) . .
C19 Fe1 C11 P1 101(4) . .
C14 Fe1 C11 P1 -155.8(8) . .
C16 Fe1 C11 P1 -24.4(8) . .
C17 Fe1 C11 P1 20.5(7) . .
C13 Fe1 C11 P1 161.0(7) . .
C12 Fe1 C11 P1 124.6(9) . .
C15 C11 C12 C13 0.8(9) . .
P1 C11 C12 C13 -176.8(6) . .
Fe1 C11 C12 C13 -58.7(6) . .
C15 C11 C12 Fe1 59.6(6) . .
P1 C11 C12 Fe1 -118.1(7) . .
C18 Fe1 C12 C13 -101.5(6) . .
C15 Fe1 C12 C13 81.1(6) . .
C20 Fe1 C12 C13 -26(3) . .
C19 Fe1 C12 C13 -63.0(8) . .
C14 Fe1 C12 C13 36.7(5) . .
C11 Fe1 C12 C13 120.0(8) . .
C16 Fe1 C12 C13 176.7(6) . .
C17 Fe1 C12 C13 -145.7(6) . .
C18 Fe1 C12 C11 138.6(5) . .
C15 Fe1 C12 C11 -38.8(5) . .
C20 Fe1 C12 C11 -146(3) . .
C19 Fe1 C12 C11 177.0(5) . .
C14 Fe1 C12 C11 -83.3(6) . .
C16 Fe1 C12 C11 56.8(9) . .
C17 Fe1 C12 C11 94.3(6) . .
C13 Fe1 C12 C11 -120.0(8) . .
C11 C12 C13 C14 -0.5(10) . .
Fe1 C12 C13 C14 -58.2(6) . .
C11 C12 C13 Fe1 57.7(6) . .
C18 Fe1 C13 C12 94.7(6) . .
C15 Fe1 C13 C12 -82.6(6) . .
C20 Fe1 C13 C12 175.4(6) . .
C19 Fe1 C13 C12 137.2(6) . .
C14 Fe1 C13 C12 -121.0(8) . .
C11 Fe1 C13 C12 -37.9(5) . .
C16 Fe1 C13 C12 -162(3) . .
C17 Fe1 C13 C12 58.8(8) . .
C18 Fe1 C13 C14 -144.2(6) . .
C15 Fe1 C13 C14 38.4(5) . .
C20 Fe1 C13 C14 -63.5(7) . .
C19 Fe1 C13 C14 -101.8(6) . .
C11 Fe1 C13 C14 83.1(6) . .
C16 Fe1 C13 C14 -41(4) . .
C17 Fe1 C13 C14 179.8(6) . .
C12 Fe1 C13 C14 121.0(8) . .
C12 C13 C14 C15 -0.1(10) . .
Fe1 C13 C14 C15 -59.2(6) . .
C12 C13 C14 Fe1 59.2(6) . .
C18 Fe1 C14 C13 59.1(9) . .
C15 Fe1 C14 C13 -118.8(8) . .
C20 Fe1 C14 C13 136.9(6) . .
C19 Fe1 C14 C13 93.9(6) . .
C11 Fe1 C14 C13 -80.5(6) . .
C16 Fe1 C14 C13 174.6(5) . .
C17 Fe1 C14 C13 -178(100) . .
C12 Fe1 C14 C13 -36.1(5) . .
C18 Fe1 C14 C15 177.9(7) . .
C20 Fe1 C14 C15 -104.3(6) . .
C19 Fe1 C14 C15 -147.2(6) . .
C11 Fe1 C14 C15 38.3(6) . .
C16 Fe1 C14 C15 -66.6(8) . .
C17 Fe1 C14 C15 -59(6) . .
C13 Fe1 C14 C15 118.8(8) . .
C12 Fe1 C14 C15 82.8(6) . .
C13 C14 C15 C11 0.6(10) . .
Fe1 C14 C15 C11 -59.7(6) . .
C13 C14 C15 Fe1 60.3(6) . .
C12 C11 C15 C14 -0.9(9) . .
P1 C11 C15 C14 176.9(5) . .
Fe1 C11 C15 C14 59.8(6) . .
C12 C11 C15 Fe1 -60.6(5) . .
P1 C11 C15 Fe1 117.2(6) . .
C18 Fe1 C15 C14 -150(9) . .
C20 Fe1 C15 C14 92.1(7) . .
C19 Fe1 C15 C14 55.9(9) . .
C11 Fe1 C15 C14 -118.7(8) . .
C16 Fe1 C15 C14 136.4(6) . .
C17 Fe1 C15 C14 175.6(7) . .
C13 Fe1 C15 C14 -37.5(6) . .
C12 Fe1 C15 C14 -80.0(6) . .
C18 Fe1 C15 C11 -31(9) . .
C20 Fe1 C15 C11 -149.1(5) . .
C19 Fe1 C15 C11 174.6(6) . .
C14 Fe1 C15 C11 118.7(8) . .
C16 Fe1 C15 C11 -104.8(5) . .
C17 Fe1 C15 C11 -65.7(7) . .
C13 Fe1 C15 C11 81.3(5) . .
C12 Fe1 C15 C11 38.7(5) . .
C33 P2 C16 C20 0.7(8) . .
C39 P2 C16 C20 -106.0(8) . .
Cu1 P2 C16 C20 129.0(7) . .
C33 P2 C16 C17 -170.9(7) . .
C39 P2 C16 C17 82.4(7) . .
Cu1 P2 C16 C17 -42.6(7) . .
C33 P2 C16 Fe1 -86.4(6) . .
C39 P2 C16 Fe1 166.9(5) . .
Cu1 P2 C16 Fe1 41.9(6) . .
C18 Fe1 C16 C20 80.5(6) . .
C15 Fe1 C16 C20 -102.2(6) . .
C19 Fe1 C16 C20 37.7(5) . .
C14 Fe1 C16 C20 -62.0(7) . .
C11 Fe1 C16 C20 -147.0(6) . .
C17 Fe1 C16 C20 118.6(7) . .
C13 Fe1 C16 C20 -25(4) . .
C12 Fe1 C16 C20 175.6(6) . .
C18 Fe1 C16 C17 -38.1(5) . .
C15 Fe1 C16 C17 139.2(5) . .
C20 Fe1 C16 C17 -118.6(7) . .
C19 Fe1 C16 C17 -81.0(5) . .
C14 Fe1 C16 C17 179.3(5) . .
C11 Fe1 C16 C17 94.4(5) . .
C13 Fe1 C16 C17 -144(3) . .
C12 Fe1 C16 C17 56.9(8) . .
C18 Fe1 C16 P2 -155.0(7) . .
C15 Fe1 C16 P2 22.3(7) . .
C20 Fe1 C16 P2 124.5(8) . .
C19 Fe1 C16 P2 162.2(7) . .
C14 Fe1 C16 P2 62.5(7) . .
C11 Fe1 C16 P2 -22.4(7) . .
C17 Fe1 C16 P2 -116.8(8) . .
C13 Fe1 C16 P2 99(3) . .
C12 Fe1 C16 P2 -59.9(9) . .
C20 C16 C17 C18 -0.1(9) . .
P2 C16 C17 C18 173.1(5) . .
Fe1 C16 C17 C18 58.4(5) . .
C20 C16 C17 Fe1 -58.5(5) . .
P2 C16 C17 Fe1 114.7(6) . .
C15 Fe1 C17 C18 177.7(6) . .
C20 Fe1 C17 C18 -80.4(6) . .
C19 Fe1 C17 C18 -36.9(6) . .
C14 Fe1 C17 C18 -126(6) . .
C11 Fe1 C17 C18 137.5(6) . .
C16 Fe1 C17 C18 -118.5(8) . .
C13 Fe1 C17 C18 55.8(8) . .
C12 Fe1 C17 C18 92.6(6) . .
C18 Fe1 C17 C16 118.5(8) . .
C15 Fe1 C17 C16 -63.8(7) . .
C20 Fe1 C17 C16 38.1(5) . .
C19 Fe1 C17 C16 81.6(5) . .
C14 Fe1 C17 C16 -8(6) . .
C11 Fe1 C17 C16 -104.0(5) . .
C13 Fe1 C17 C16 174.3(5) . .
C12 Fe1 C17 C16 -148.9(5) . .
C16 C17 C18 C19 1.3(9) . .
Fe1 C17 C18 C19 60.3(6) . .
C16 C17 C18 Fe1 -59.0(5) . .
C15 Fe1 C18 C19 -156(9) . .
C20 Fe1 C18 C19 -36.7(5) . .
C14 Fe1 C18 C19 56.1(9) . .
C11 Fe1 C18 C19 174.7(5) . .
C16 Fe1 C18 C19 -81.0(6) . .
C17 Fe1 C18 C19 -119.4(9) . .
C13 Fe1 C18 C19 93.0(6) . .
C12 Fe1 C18 C19 135.5(6) . .
C15 Fe1 C18 C17 -36(9) . .
C20 Fe1 C18 C17 82.7(6) . .
C19 Fe1 C18 C17 119.4(9) . .
C14 Fe1 C18 C17 175.5(7) . .
C11 Fe1 C18 C17 -65.9(8) . .
C16 Fe1 C18 C17 38.4(5) . .
C13 Fe1 C18 C17 -147.6(6) . .
C12 Fe1 C18 C17 -105.1(6) . .
C17 C18 C19 C20 -1.9(11) . .
Fe1 C18 C19 C20 58.6(7) . .
C17 C18 C19 Fe1 -60.5(6) . .
C15 Fe1 C19 C18 178.2(6) . .
C20 Fe1 C19 C18 121.0(8) . .
C14 Fe1 C19 C18 -145.8(6) . .
C11 Fe1 C19 C18 -44(4) . .
C16 Fe1 C19 C18 82.7(6) . .
C17 Fe1 C19 C18 38.0(6) . .
C13 Fe1 C19 C18 -102.8(6) . .
C12 Fe1 C19 C18 -66.0(7) . .
C18 Fe1 C19 C20 -121.0(8) . .
C15 Fe1 C19 C20 57.2(8) . .
C14 Fe1 C19 C20 93.2(6) . .
C11 Fe1 C19 C20 -165(4) . .
C16 Fe1 C19 C20 -38.4(5) . .
C17 Fe1 C19 C20 -83.0(6) . .
C13 Fe1 C19 C20 136.2(6) . .
C12 Fe1 C19 C20 173.0(5) . .
C18 C19 C20 C16 1.8(10) . .
Fe1 C19 C20 C16 60.4(6) . .
C18 C19 C20 Fe1 -58.6(7) . .
C17 C16 C20 C19 -1.0(9) . .
P2 C16 C20 C19 -173.6(6) . .
Fe1 C16 C20 C19 -60.1(6) . .
C17 C16 C20 Fe1 59.1(5) . .
P2 C16 C20 Fe1 -113.5(7) . .
C18 Fe1 C20 C19 36.2(5) . .
C15 Fe1 C20 C19 -146.3(5) . .
C14 Fe1 C20 C19 -102.3(6) . .
C11 Fe1 C20 C19 177.7(6) . .
C16 Fe1 C20 C19 118.7(8) . .
C17 Fe1 C20 C19 80.3(6) . .
C13 Fe1 C20 C19 -64.8(8) . .
C12 Fe1 C20 C19 -42(3) . .
C18 Fe1 C20 C16 -82.5(6) . .
C15 Fe1 C20 C16 95.0(6) . .
C19 Fe1 C20 C16 -118.7(8) . .
C14 Fe1 C20 C16 139.0(5) . .
C11 Fe1 C20 C16 59.0(8) . .
C17 Fe1 C20 C16 -38.3(5) . .
C13 Fe1 C20 C16 176.6(6) . .
C12 Fe1 C20 C16 -161(3) . .
C11 P1 C21 C22 101.7(7) . .
C27 P1 C21 C22 -149.9(7) . .
Cu1 P1 C21 C22 -21.3(8) . .
C11 P1 C21 C26 -74.6(9) . .
C27 P1 C21 C26 33.8(9) . .
Cu1 P1 C21 C26 162.4(7) . .
C26 C21 C22 C23 -0.7(14) . .
P1 C21 C22 C23 -177.2(8) . .
C21 C22 C23 C24 1.1(18) . .
C22 C23 C24 C25 -1(2) . .
C23 C24 C25 C26 1(2) . .
C24 C25 C26 C21 -1(2) . .
C22 C21 C26 C25 0.7(17) . .
P1 C21 C26 C25 177.0(10) . .
C11 P1 C27 C32 6.7(10) . .
C21 P1 C27 C32 -100.5(9) . .
Cu1 P1 C27 C32 130.9(8) . .
C11 P1 C27 C28 -170.3(8) . .
C21 P1 C27 C28 82.5(9) . .
Cu1 P1 C27 C28 -46.1(9) . .
C32 C27 C28 C29 1.6(16) . .
P1 C27 C28 C29 178.8(8) . .
C27 C28 C29 C30 -2.3(17) . .
C28 C29 C30 C31 1.2(17) . .
C29 C30 C31 C32 0.7(16) . .
C30 C31 C32 C27 -1.4(17) . .
C28 C27 C32 C31 0.2(16) . .
P1 C27 C32 C31 -176.8(8) . .
C16 P2 C33 C38 -65.7(7) . .
C39 P2 C33 C38 44.5(8) . .
Cu1 P2 C33 C38 168.2(6) . .
C16 P2 C33 C34 117.7(6) . .
C39 P2 C33 C34 -132.2(7) . .
Cu1 P2 C33 C34 -8.5(7) . .
C38 C33 C34 C35 -0.6(12) . .
P2 C33 C34 C35 176.2(6) . .
C33 C34 C35 C36 -0.1(13) . .
C34 C35 C36 C37 0.8(14) . .
C35 C36 C37 C38 -0.9(14) . .
C34 C33 C38 C37 0.5(12) . .
P2 C33 C38 C37 -176.2(7) . .
C36 C37 C38 C33 0.3(14) . .
C16 P2 C39 C44 -163.2(8) . .
C33 P2 C39 C44 88.8(9) . .
Cu1 P2 C39 C44 -37.7(9) . .
C16 P2 C39 C40 18.4(10) . .
C33 P2 C39 C40 -89.6(9) . .
Cu1 P2 C39 C40 143.9(8) . .
C44 C39 C40 C41 1.7(16) . .
P2 C39 C40 C41 -179.8(9) . .
C39 C40 C41 C42 0.0(18) . .
C40 C41 C42 C43 -2.0(19) . .
C41 C42 C43 C44 2.2(17) . .
C40 C39 C44 C43 -1.5(16) . .
P2 C39 C44 C43 -180.0(8) . .
C42 C43 C44 C39 -0.5(17) . .
Cl5 C333 Cl6 Cl66 176.6(15) . 1_556
Cl6 Cl66 C444 Cl55 -114.6(13) 1_554 .
